data_7243573
loop_
_publ_author_name
'Gamidi, Rama Krishna'
'Dandawate, Monica'
'Choudhury, Rahul'
'Tothadi, Srinu'
'Nangia, Ashwini'
'Reddy, D. Srinivasa'

_publ_section_title
;
 Separation of a diastereomeric diol pair using mechanical properties of
 crystals
;
_journal_name_full CrystEngComm
_journal_paper_doi 10.1039/D1CE01055G
_journal_year 2021
_chemical_absolute_configuration S,S
_chemical_formula_sum 'C14 H20 O2'
_chemical_formula_weight 220.30
_space_group_crystal_system orthorhombic
_space_group_IT_number 19
_space_group_name_Hall 'P 2ac 2ab'
_space_group_name_H-M_alt 'P 21 21 21'
_atom_sites_solution_hydrogens geom
_audit_creation_method SHELXL-2014/7
_audit_update_record
;
2020-12-03 deposited with the CCDC.	2021-09-15 downloaded from the CCDC.
;
_cell_angle_alpha 90
_cell_angle_beta 90
_cell_angle_gamma 90
_cell_formula_units_Z 4
_cell_length_a 5.0851(17)
_cell_length_b 13.6181(18)
_cell_length_c 18.784(2)
_cell_measurement_reflns_used 9881
_cell_measurement_temperature 100(2)
_cell_measurement_theta_max 72.64
_cell_measurement_theta_min 5.73
_cell_volume 1300.8(5)
_computing_cell_refinement 'Bruker SAINT'
_computing_data_collection 'Bruker APEX3'
_computing_data_reduction 'Bruker SAINT'
_computing_molecular_graphics 'Bruker SHELXTL'
_computing_publication_material 'Bruker SHELXTL'
_computing_structure_refinement 'SHELXL-2014/7 (Sheldrick, 2014)'
_computing_structure_solution 'SHELXS-97 (Sheldrick 2008)'
_diffrn_ambient_temperature 100(2)
_diffrn_measured_fraction_theta_full 0.995
_diffrn_measured_fraction_theta_max 0.994
_diffrn_measurement_device_type 'Bruker D8 VENTURE Kappa Duo PHOTON II CPAD'
_diffrn_measurement_method '\ f and \w scans'
_diffrn_radiation_type CuK\a
_diffrn_radiation_wavelength 1.54178
_diffrn_reflns_av_R_equivalents 0.0689
_diffrn_reflns_av_unetI/netI 0.0216
_diffrn_reflns_Laue_measured_fraction_full 0.995
_diffrn_reflns_Laue_measured_fraction_max 0.994
_diffrn_reflns_limit_h_max 6
_diffrn_reflns_limit_h_min -6
_diffrn_reflns_limit_k_max 16
_diffrn_reflns_limit_k_min -16
_diffrn_reflns_limit_l_max 23
_diffrn_reflns_limit_l_min -23
_diffrn_reflns_number 53763
_diffrn_reflns_point_group_measured_fraction_full 0.994
_diffrn_reflns_point_group_measured_fraction_max 0.993
_diffrn_reflns_theta_full 67.679
_diffrn_reflns_theta_max 72.483
_diffrn_reflns_theta_min 5.722
_exptl_absorpt_coefficient_mu 0.578
_exptl_absorpt_correction_T_max 0.946
_exptl_absorpt_correction_T_min 0.927
_exptl_absorpt_correction_type multi-scan
_exptl_absorpt_process_details 'SADABS; Bruker, 2016'
_exptl_crystal_colour colourless
_exptl_crystal_density_diffrn 1.125
_exptl_crystal_description needle
_exptl_crystal_F_000 480
_exptl_crystal_size_max 0.44
_exptl_crystal_size_mid 0.11
_exptl_crystal_size_min 0.096
_refine_diff_density_max 0.185
_refine_diff_density_min -0.159
_refine_diff_density_rms 0.034
_refine_ls_abs_structure_details
;
 Flack x determined using 986 quotients [(I+)-(I-)]/[(I+)+(I-)]
 (Parsons, Flack and Wagner, Acta Cryst. B69 (2013) 249-259).
;
_refine_ls_abs_structure_Flack 0.04(7)
_refine_ls_extinction_coef 0.0059(13)
_refine_ls_extinction_expression Fc^*^=kFc[1+0.001xFc^2^\l^3^/sin(2\q)]^-1/4^
_refine_ls_extinction_method 'SHELXL-2014/7 (Sheldrick 2014'
_refine_ls_goodness_of_fit_ref 1.069
_refine_ls_hydrogen_treatment constr
_refine_ls_matrix_type full
_refine_ls_number_parameters 149
_refine_ls_number_reflns 2552
_refine_ls_number_restraints 0
_refine_ls_restrained_S_all 1.069
_refine_ls_R_factor_all 0.0361
_refine_ls_R_factor_gt 0.0338
_refine_ls_shift/su_max 0.000
_refine_ls_shift/su_mean 0.000
_refine_ls_structure_factor_coef Fsqd
_refine_ls_weighting_details 'w=1/[\s^2^(Fo^2^)+(0.0364P)^2^+0.3375P] where P=(Fo^2^+2Fc^2^)/3'
_refine_ls_weighting_scheme calc
_refine_ls_wR_factor_gt 0.0794
_refine_ls_wR_factor_ref 0.0814
_reflns_Friedel_coverage 0.681
_reflns_Friedel_fraction_full 0.992
_reflns_Friedel_fraction_max 0.990
_reflns_number_gt 2446
_reflns_number_total 2552
_reflns_threshold_expression 'I > 2\s(I)'
_cod_data_source_file d1ce01055g4.cif
_cod_data_source_block Peak1
_cod_database_code 7243573
_shelx_shelxl_version_number 2014/7
_shelx_space_group_comment
;
The symmetry employed for this shelxl refinement is uniquely defined
by the following loop, which should always be used as a source of
symmetry information in preference to the above space-group names.
They are only intended as comments.
;

loop_
_space_group_symop_operation_xyz
'x, y, z'
'-x+1/2, -y, z+1/2'
'-x, y+1/2, -z+1/2'
'x+1/2, -y+1/2, -z'

loop_
_atom_site_label
_atom_site_type_symbol
_atom_site_fract_x
_atom_site_fract_y
_atom_site_fract_z
_atom_site_U_iso_or_equiv
_atom_site_adp_type
_atom_site_occupancy
_atom_site_site_symmetry_order
_atom_site_calc_flag
_atom_site_refinement_flags_posn
_atom_site_refinement_flags_adp
_atom_site_refinement_flags_occupancy
_atom_site_disorder_assembly
_atom_site_disorder_group
C1 C 0.2502(5) 0.18157(15) 0.79789(10) 0.0401(5) Uani 1 1 d . . . . .
H1A H 0.4142 0.2060 0.8144 0.048 Uiso 1 1 calc R U . . .
H1B H 0.1358 0.1482 0.8297 0.048 Uiso 1 1 calc R U . . .
C2 C 0.1812(4) 0.19401(12) 0.73079(9) 0.0251(4) Uani 1 1 d . . . . .
H2A H 0.0156 0.1685 0.7164 0.030 Uiso 1 1 calc R U . . .
C3 C 0.3429(3) 0.24510(12) 0.67558(9) 0.0209(4) Uani 1 1 d . . . . .
H3A H 0.4101 0.1958 0.6414 0.025 Uiso 1 1 calc R U . . .
H3B H 0.4964 0.2761 0.6989 0.025 Uiso 1 1 calc R U . . .
C4 C 0.1882(3) 0.32454(12) 0.63435(8) 0.0172(3) Uani 1 1 d . . . . .
C5 C 0.3713(3) 0.37722(12) 0.58129(8) 0.0171(3) Uani 1 1 d . . . . .
H5 H 0.5072 0.4140 0.6090 0.021 Uiso 1 1 calc R U . . .
C6 C 0.2331(3) 0.44974(12) 0.53098(9) 0.0215(4) Uani 1 1 d . . . . .
H6A H 0.1244 0.4130 0.4963 0.026 Uiso 1 1 calc R U . . .
H6B H 0.1154 0.4931 0.5588 0.026 Uiso 1 1 calc R U . . .
C7 C 0.4334(3) 0.51122(12) 0.49169(9) 0.0215(4) Uani 1 1 d . . . . .
C8 C 0.5267(4) 0.48432(13) 0.42478(9) 0.0263(4) Uani 1 1 d . . . . .
H8 H 0.4529 0.4290 0.4013 0.032 Uiso 1 1 calc R U . . .
C9 C 0.7263(4) 0.53715(14) 0.39191(10) 0.0322(4) Uani 1 1 d . . . . .
H9 H 0.7889 0.5175 0.3464 0.039 Uiso 1 1 calc R U . . .
C10 C 0.8346(4) 0.61877(14) 0.42531(10) 0.0327(5) Uani 1 1 d . . . . .
H10 H 0.9719 0.6547 0.4030 0.039 Uiso 1 1 calc R U . . .
C11 C 0.7407(4) 0.64739(13) 0.49162(11) 0.0318(4) Uani 1 1 d . . . . .
H11 H 0.8126 0.7034 0.5147 0.038 Uiso 1 1 calc R U . . .
C12 C 0.5417(4) 0.59393(13) 0.52400(9) 0.0265(4) Uani 1 1 d . . . . .
H12 H 0.4778 0.6142 0.5692 0.032 Uiso 1 1 calc R U . . .
C13 C 0.0536(3) 0.39705(13) 0.68542(8) 0.0204(4) Uani 1 1 d . . . . .
H13A H -0.0540 0.4433 0.6570 0.024 Uiso 1 1 calc R U . . .
H13B H -0.0674 0.3599 0.7167 0.024 Uiso 1 1 calc R U . . .
C14 C 0.2419(4) 0.45631(14) 0.73207(10) 0.0292(4) Uani 1 1 d . . . . .
H14A H 0.3532 0.4114 0.7595 0.044 Uiso 1 1 calc R U . . .
H14B H 0.1406 0.4977 0.7648 0.044 Uiso 1 1 calc R U . . .
H14C H 0.3527 0.4979 0.7019 0.044 Uiso 1 1 calc R U . . .
O1 O -0.0206(2) 0.27610(8) 0.59641(6) 0.0188(3) Uani 1 1 d . . . . .
H1 H 0.0417 0.2466 0.5609 0.028 Uiso 1 1 calc R U . . .
O2 O 0.5028(2) 0.30630(8) 0.53760(6) 0.0200(3) Uani 1 1 d . . . . .
H2 H 0.6532 0.2952 0.5543 0.030 Uiso 1 1 calc R U . . .

loop_
_atom_site_aniso_label
_atom_site_aniso_U_11
_atom_site_aniso_U_22
_atom_site_aniso_U_33
_atom_site_aniso_U_23
_atom_site_aniso_U_13
_atom_site_aniso_U_12
C1 0.0568(14) 0.0353(10) 0.0282(9) 0.0065(8) -0.0033(10) -0.0085(11)
C2 0.0274(9) 0.0219(8) 0.0259(9) 0.0012(7) -0.0007(7) -0.0019(7)
C3 0.0169(8) 0.0212(8) 0.0247(8) 0.0013(6) -0.0035(7) -0.0007(7)
C4 0.0116(7) 0.0206(8) 0.0195(7) -0.0017(6) -0.0022(6) -0.0004(6)
C5 0.0121(8) 0.0201(8) 0.0193(7) -0.0025(6) -0.0011(6) 0.0020(6)
C6 0.0159(8) 0.0244(8) 0.0244(8) 0.0030(7) -0.0011(7) 0.0022(7)
C7 0.0179(8) 0.0214(8) 0.0252(8) 0.0044(7) -0.0025(7) 0.0038(6)
C8 0.0278(10) 0.0266(9) 0.0244(8) 0.0021(7) -0.0018(8) -0.0009(8)
C9 0.0334(11) 0.0362(10) 0.0271(9) 0.0070(8) 0.0050(8) -0.0003(9)
C10 0.0249(10) 0.0333(10) 0.0400(11) 0.0168(8) 0.0008(8) -0.0042(8)
C11 0.0304(10) 0.0232(8) 0.0418(10) 0.0038(8) -0.0062(9) -0.0043(8)
C12 0.0275(10) 0.0239(8) 0.0282(9) 0.0006(7) -0.0019(8) 0.0022(8)
C13 0.0177(8) 0.0224(8) 0.0210(7) -0.0023(6) 0.0012(6) 0.0000(7)
C14 0.0282(10) 0.0316(9) 0.0278(9) -0.0104(8) 0.0007(8) -0.0038(8)
O1 0.0124(5) 0.0238(6) 0.0203(5) -0.0047(4) -0.0013(5) -0.0002(5)
O2 0.0143(6) 0.0249(6) 0.0208(5) -0.0026(4) -0.0004(4) 0.0044(5)

loop_
_atom_type_symbol
_atom_type_description
_atom_type_scat_dispersion_real
_atom_type_scat_dispersion_imag
_atom_type_scat_source
C C 0.0181 0.0091 'International Tables Vol C Tables 4.2.6.8 and 6.1.1.4'
H H 0.0000 0.0000 'International Tables Vol C Tables 4.2.6.8 and 6.1.1.4'
O O 0.0492 0.0322 'International Tables Vol C Tables 4.2.6.8 and 6.1.1.4'

loop_
_geom_angle_atom_site_label_1
_geom_angle_atom_site_label_2
_geom_angle_atom_site_label_3
_geom_angle
_geom_angle_site_symmetry_1
_geom_angle_site_symmetry_3
_geom_angle_publ_flag
C2 C1 H1A 120.0 . . ?
C2 C1 H1B 120.0 . . ?
H1A C1 H1B 120.0 . . ?
C1 C2 C3 125.16(19) . . ?
C1 C2 H2A 117.4 . . ?
C3 C2 H2A 117.4 . . ?
C2 C3 C4 113.15(14) . . ?
C2 C3 H3A 108.9 . . ?
C4 C3 H3A 108.9 . . ?
C2 C3 H3B 108.9 . . ?
C4 C3 H3B 108.9 . . ?
H3A C3 H3B 107.8 . . ?
O1 C4 C13 105.94(12) . . ?
O1 C4 C5 109.81(12) . . ?
C13 C4 C5 111.94(13) . . ?
O1 C4 C3 107.64(12) . . ?
C13 C4 C3 111.32(13) . . ?
C5 C4 C3 110.02(13) . . ?
O2 C5 C6 107.12(12) . . ?
O2 C5 C4 109.79(13) . . ?
C6 C5 C4 114.87(13) . . ?
O2 C5 H5 108.3 . . ?
C6 C5 H5 108.3 . . ?
C4 C5 H5 108.3 . . ?
C7 C6 C5 110.38(14) . . ?
C7 C6 H6A 109.6 . . ?
C5 C6 H6A 109.6 . . ?
C7 C6 H6B 109.6 . . ?
C5 C6 H6B 109.6 . . ?
H6A C6 H6B 108.1 . . ?
C8 C7 C12 118.12(17) . . ?
C8 C7 C6 121.65(16) . . ?
C12 C7 C6 120.11(16) . . ?
C9 C8 C7 120.94(17) . . ?
C9 C8 H8 119.5 . . ?
C7 C8 H8 119.5 . . ?
C8 C9 C10 120.20(17) . . ?
C8 C9 H9 119.9 . . ?
C10 C9 H9 119.9 . . ?
C11 C10 C9 119.51(18) . . ?
C11 C10 H10 120.2 . . ?
C9 C10 H10 120.2 . . ?
C12 C11 C10 119.77(18) . . ?
C12 C11 H11 120.1 . . ?
C10 C11 H11 120.1 . . ?
C11 C12 C7 121.44(17) . . ?
C11 C12 H12 119.3 . . ?
C7 C12 H12 119.3 . . ?
C14 C13 C4 114.69(14) . . ?
C14 C13 H13A 108.6 . . ?
C4 C13 H13A 108.6 . . ?
C14 C13 H13B 108.6 . . ?
C4 C13 H13B 108.6 . . ?
H13A C13 H13B 107.6 . . ?
C13 C14 H14A 109.5 . . ?
C13 C14 H14B 109.5 . . ?
H14A C14 H14B 109.5 . . ?
C13 C14 H14C 109.5 . . ?
H14A C14 H14C 109.5 . . ?
H14B C14 H14C 109.5 . . ?
C4 O1 H1 109.5 . . ?
C5 O2 H2 109.5 . . ?

loop_
_geom_bond_atom_site_label_1
_geom_bond_atom_site_label_2
_geom_bond_distance
_geom_bond_site_symmetry_2
_geom_bond_publ_flag
C1 C2 1.319(3) . ?
C1 H1A 0.9500 . ?
C1 H1B 0.9500 . ?
C2 C3 1.495(2) . ?
C2 H2A 0.9500 . ?
C3 C4 1.546(2) . ?
C3 H3A 0.9900 . ?
C3 H3B 0.9900 . ?
C4 O1 1.4390(19) . ?
C4 C13 1.538(2) . ?
C4 C5 1.541(2) . ?
C5 O2 1.4330(19) . ?
C5 C6 1.537(2) . ?
C5 H5 1.0000 . ?
C6 C7 1.511(2) . ?
C6 H6A 0.9900 . ?
C6 H6B 0.9900 . ?
C7 C8 1.392(2) . ?
C7 C12 1.393(2) . ?
C8 C9 1.389(3) . ?
C8 H8 0.9500 . ?
C9 C10 1.390(3) . ?
C9 H9 0.9500 . ?
C10 C11 1.390(3) . ?
C10 H10 0.9500 . ?
C11 C12 1.387(3) . ?
C11 H11 0.9500 . ?
C12 H12 0.9500 . ?
C13 C14 1.529(2) . ?
C13 H13A 0.9900 . ?
C13 H13B 0.9900 . ?
C14 H14A 0.9800 . ?
C14 H14B 0.9800 . ?
C14 H14C 0.9800 . ?
O1 H1 0.8400 . ?
O2 H2 0.8400 . ?
